data_4307952
loop_
_publ_author_name
'F. Albert Cotton'
'Zhong Li'
'Carlos A. Murillo'
'Xiaoping Wang'
'Rongmin Yu'
'Qinliang Zhao'

_publ_section_title
;
Crystal-to-Crystal Oxidative Deprotonation of a Di(\m-hydroxo) to a
Di(\m-oxo) Dimer of Dimolybdenum Units
;
_journal_name_full 'Inorganic Chemistry'
_journal_page_first 3245
_journal_page_last 3250
_journal_paper_doi 10.1021/ic062443v
_journal_volume 46
_journal_year 2007
_chemical_formula_moiety 'C90 H90 Mo4 N12 O14'
_chemical_formula_sum 'C90 H90 Mo4 N12 O14'
_chemical_formula_weight 1947.50
_chemical_name_common '[Mo2(DAniF)3]2O2'
_chemical_name_systematic
; 
 ? 
;
_space_group_IT_number 2
_symmetry_cell_setting triclinic
_symmetry_space_group_name_Hall '-P 1'
_symmetry_space_group_name_H-M 'P -1'
_atom_sites_solution_hydrogens geom
_atom_sites_solution_primary direct
_atom_sites_solution_secondary difmap
_audit_creation_method SHELXL-97
_cell_angle_alpha 91.605(4)
_cell_angle_beta 90.926(4)
_cell_angle_gamma 96.177(4)
_cell_formula_units_Z 2
_cell_length_a 14.736(3)
_cell_length_b 17.278(4)
_cell_length_c 17.590(4)
_cell_measurement_temperature 213(2)
_cell_volume 4450.0(17)
_computing_cell_refinement SAINT
_computing_data_collection SMART
_computing_data_reduction SAINT
_computing_molecular_graphics XP
_computing_publication_material XCIF
_computing_structure_refinement 'SHELXL-97 (Sheldrick, 1997)'
_computing_structure_solution 'SHELXS-97 (Sheldrick, 1990)'
_diffrn_ambient_temperature 213(2)
_diffrn_measured_fraction_theta_full 0.992
_diffrn_measured_fraction_theta_max 0.992
_diffrn_measurement_device_type 'BRUKER SMART 1000'
_diffrn_measurement_method \w-scan
_diffrn_radiation_monochromator graphite
_diffrn_radiation_source 'fine-focus sealed tube'
_diffrn_radiation_type MoK\a
_diffrn_radiation_wavelength 0.71073
_diffrn_reflns_av_R_equivalents 0.0683
_diffrn_reflns_av_sigmaI/netI 0.1177
_diffrn_reflns_limit_h_max 15
_diffrn_reflns_limit_h_min -15
_diffrn_reflns_limit_k_max 18
_diffrn_reflns_limit_k_min -18
_diffrn_reflns_limit_l_max 18
_diffrn_reflns_limit_l_min -18
_diffrn_reflns_number 22793
_diffrn_reflns_theta_full 22.50
_diffrn_reflns_theta_max 22.50
_diffrn_reflns_theta_min 1.63
_diffrn_standards_number 0
_exptl_absorpt_coefficient_mu 0.619
_exptl_absorpt_correction_T_max 0.9407
_exptl_absorpt_correction_T_min 0.8758
_exptl_absorpt_correction_type multi-scan
_exptl_absorpt_process_details SADABS
_exptl_crystal_colour black
_exptl_crystal_density_diffrn 1.453
_exptl_crystal_density_method 'not measured'
_exptl_crystal_description block
_exptl_crystal_F_000 1988
_exptl_crystal_size_max 0.22
_exptl_crystal_size_mid 0.14
_exptl_crystal_size_min 0.10
_refine_diff_density_max 1.919
_refine_diff_density_min -0.555
_refine_diff_density_rms 0.187
_refine_ls_extinction_method none
_refine_ls_goodness_of_fit_ref 1.073
_refine_ls_hydrogen_treatment noref
_refine_ls_matrix_type full
_refine_ls_number_parameters 1055
_refine_ls_number_reflns 11541
_refine_ls_number_restraints 14
_refine_ls_restrained_S_all 1.072
_refine_ls_R_factor_all 0.1620
_refine_ls_R_factor_gt 0.0758
_refine_ls_shift/su_max 0.048
_refine_ls_shift/su_mean 0.002
_refine_ls_structure_factor_coef Fsqd
_refine_ls_weighting_details 'calc w=1/[\s^2^(Fo^2^)+(0.1320P)^2^+2.0107P] where P=(Fo^2^+2Fc^2^)/3'
_refine_ls_weighting_scheme calc
_refine_ls_wR_factor_gt 0.1940
_refine_ls_wR_factor_ref 0.2614
_reflns_number_gt 5747
_reflns_number_total 11541
_reflns_threshold_expression >2sigma(I)
_cod_data_source_file ic062443vsi20070207_040322_08.cif
_cod_data_source_block xl2
_cod_original_cell_volume 4450.2(16)
_cod_database_code 4307952

loop_
_symmetry_equiv_pos_as_xyz
'x, y, z'
'-x, -y, -z'

loop_
_atom_site_label
_atom_site_type_symbol
_atom_site_fract_x
_atom_site_fract_y
_atom_site_fract_z
_atom_site_U_iso_or_equiv
_atom_site_adp_type
_atom_site_occupancy
_atom_site_symmetry_multiplicity
_atom_site_calc_flag
_atom_site_refinement_flags
_atom_site_disorder_assembly
_atom_site_disorder_group
Mo1 Mo 0.61960(7) -0.01992(6) -0.06103(6) 0.0473(4) Uani 1 1 d . . .
Mo2 Mo 0.48929(7) -0.03370(6) -0.11950(6) 0.0470(4) Uani 1 1 d . . .
Mo3 Mo 0.50251(8) 0.51460(7) 0.37973(7) 0.0525(4) Uani 1 1 d . . .
Mo4 Mo 0.62866(8) 0.51089(7) 0.44211(7) 0.0520(4) Uani 1 1 d . A .
N1 N 0.6398(6) 0.1030(5) -0.0903(5) 0.043(3) Uani 1 1 d . . .
N2 N 0.5011(7) 0.0863(5) -0.1544(6) 0.048(3) Uani 1 1 d . . .
N3 N 0.6903(7) -0.0410(6) -0.1652(6) 0.054(3) Uani 1 1 d . . .
N4 N 0.5516(7) -0.0547(6) -0.2274(6) 0.055(3) Uani 1 1 d . . .
N5 N 0.6095(7) -0.1432(6) -0.0376(6) 0.051(3) Uani 1 1 d . . .
N6 N 0.4704(7) -0.1572(5) -0.1025(6) 0.046(3) Uani 1 1 d . . .
N7 N 0.5118(7) 0.6404(5) 0.3932(6) 0.051(3) Uani 1 1 d . . .
N8 N 0.6469(8) 0.6366(6) 0.4602(6) 0.055(3) Uani 1 1 d . . .
N9 N 0.5739(8) 0.5300(6) 0.2725(6) 0.057(3) Uani 1 1 d . . .
N10 N 0.7101(7) 0.5287(6) 0.3395(6) 0.053(3) Uani 1 1 d D . .
N11 N 0.4882(7) 0.3901(6) 0.3555(6) 0.052(3) Uani 1 1 d . . .
N12 N 0.6254(7) 0.3876(6) 0.4200(6) 0.050(3) Uani 1 1 d D . .
O22 O 0.2384(10) 0.2021(10) -0.3382(9) 0.148(6) Uani 1 1 d . . .
O3 O 1.0720(7) 0.0042(7) -0.1771(7) 0.103(4) Uani 1 1 d . . .
O4 O 0.3385(9) -0.0137(7) -0.4868(7) 0.113(4) Uani 1 1 d . . .
O5 O 0.8760(9) -0.2852(8) 0.1194(9) 0.131(5) Uani 1 1 d . . .
O6 O 0.1741(10) -0.3572(9) -0.2225(9) 0.142(6) Uani 1 1 d . . .
O7 O 0.2341(7) 0.8116(7) 0.2963(8) 0.108(4) Uani 1 1 d . . .
O8 O 0.9395(10) 0.7777(9) 0.6414(8) 0.134(5) Uani 1 1 d . . .
O9 O 0.3958(10) 0.5835(8) -0.0017(7) 0.119(5) Uani 1 1 d . . .
O11 O 0.1974(9) 0.2492(8) 0.1764(7) 0.111(4) Uani 1 1 d . . .
O1 O 0.5966(5) 0.0109(5) 0.0428(5) 0.052(2) Uani 1 1 d . . .
O2 O 0.5905(5) 0.4958(4) 0.5461(5) 0.052(2) Uani 1 1 d . . .
C10 C 0.5753(9) 0.1296(7) -0.1328(7) 0.051(4) Uani 1 1 d . . .
H10A H 0.5836 0.1816 -0.1479 0.061 Uiso 1 1 calc R . .
C11 C 0.7143(5) 0.1573(5) -0.0612(5) 0.052(4) Uani 1 1 d G C .
C12 C 0.7034(5) 0.2351(6) -0.0461(5) 0.067(4) Uani 1 1 d G . .
H12 H 0.6464 0.2534 -0.0547 0.081 Uiso 1 1 calc R . .
C13 C 0.7767(8) 0.2859(4) -0.0182(6) 0.084(5) Uani 1 1 d G C .
H13 H 0.7693 0.3385 -0.0080 0.101 Uiso 1 1 calc R . .
C14 C 0.8610(6) 0.2588(6) -0.0054(6) 0.084(5) Uani 1 1 d GD . .
C15 C 0.8719(5) 0.1810(7) -0.0205(6) 0.072(4) Uani 1 1 d G C .
H15 H 0.9288 0.1627 -0.0119 0.086 Uiso 1 1 calc R . .
C16 C 0.7985(7) 0.1302(5) -0.0484(5) 0.066(4) Uani 1 1 d G . .
H16 H 0.8059 0.0776 -0.0586 0.079 Uiso 1 1 calc R C .
C21 C 0.4332(8) 0.1169(8) -0.2003(7) 0.050(4) Uani 1 1 d . . .
C22 C 0.4365(10) 0.1911(9) -0.2226(9) 0.081(5) Uani 1 1 d . . .
H22B H 0.4859 0.2270 -0.2062 0.098 Uiso 1 1 calc R . .
C23 C 0.3707(12) 0.2155(10) -0.2681(10) 0.088(5) Uani 1 1 d . . .
H23A H 0.3759 0.2676 -0.2830 0.106 Uiso 1 1 calc R . .
C24 C 0.2982(12) 0.1667(12) -0.2922(9) 0.087(6) Uani 1 1 d . . .
C25 C 0.2931(11) 0.0922(11) -0.2718(9) 0.087(5) Uani 1 1 d . . .
H25A H 0.2439 0.0567 -0.2894 0.105 Uiso 1 1 calc R . .
C26 C 0.3601(10) 0.0670(9) -0.2250(9) 0.076(5) Uani 1 1 d . . .
H26A H 0.3550 0.0149 -0.2101 0.091 Uiso 1 1 calc R . .
C27 C 0.1687(17) 0.1555(18) -0.3690(16) 0.207(15) Uani 1 1 d . . .
H27A H 0.1317 0.1857 -0.4003 0.311 Uiso 1 1 calc R . .
H27B H 0.1318 0.1317 -0.3290 0.311 Uiso 1 1 calc R . .
H27C H 0.1920 0.1152 -0.4003 0.311 Uiso 1 1 calc R . .
C30 C 0.6411(10) -0.0479(7) -0.2294(8) 0.055(4) Uani 1 1 d . . .
H30A H 0.6704 -0.0479 -0.2765 0.066 Uiso 1 1 calc R . .
C31 C 0.7870(9) -0.0331(8) -0.1697(8) 0.058(4) Uani 1 1 d . . .
C32 C 0.8335(9) 0.0153(8) -0.2225(8) 0.070(4) Uani 1 1 d . . .
H32A H 0.8002 0.0407 -0.2583 0.084 Uiso 1 1 calc R . .
C33 C 0.9276(10) 0.0261(9) -0.2222(9) 0.082(5) Uani 1 1 d . . .
H33A H 0.9582 0.0590 -0.2574 0.099 Uiso 1 1 calc R . .
C34 C 0.9763(10) -0.0116(9) -0.1704(10) 0.076(5) Uani 1 1 d . . .
C35 C 0.9340(10) -0.0564(8) -0.1176(9) 0.070(4) Uani 1 1 d . . .
H35A H 0.9676 -0.0802 -0.0808 0.084 Uiso 1 1 calc R . .
C36 C 0.8395(9) -0.0663(9) -0.1189(8) 0.069(4) Uani 1 1 d . . .
H36A H 0.8100 -0.0981 -0.0822 0.083 Uiso 1 1 calc R . .
C37 C 1.1232(11) -0.0304(11) -0.1248(12) 0.123(8) Uani 1 1 d . . .
H37A H 1.1873 -0.0125 -0.1309 0.184 Uiso 1 1 calc R . .
H37B H 1.1138 -0.0865 -0.1327 0.184 Uiso 1 1 calc R . .
H37C H 1.1048 -0.0167 -0.0739 0.184 Uiso 1 1 calc R . .
C41 C 0.5046(9) -0.0487(8) -0.2997(8) 0.057(4) Uani 1 1 d . . .
C42 C 0.5207(10) 0.0173(9) -0.3417(9) 0.076(5) Uani 1 1 d . . .
H42A H 0.5697 0.0542 -0.3266 0.092 Uiso 1 1 calc R . .
C43 C 0.4682(12) 0.0327(10) -0.4058(9) 0.085(5) Uani 1 1 d . . .
H43A H 0.4803 0.0783 -0.4335 0.102 Uiso 1 1 calc R . .
C44 C 0.3983(13) -0.0233(11) -0.4250(9) 0.085(5) Uani 1 1 d . . .
C45 C 0.3806(11) -0.0901(9) -0.3866(10) 0.093(6) Uani 1 1 d . . .
H45A H 0.3326 -0.1276 -0.4027 0.111 Uiso 1 1 calc R . .
C46 C 0.4341(10) -0.1027(8) -0.3232(9) 0.074(5) Uani 1 1 d . . .
H46A H 0.4217 -0.1487 -0.2962 0.089 Uiso 1 1 calc R . .
C47 C 0.3406(15) 0.0623(11) -0.5196(11) 0.143(9) Uani 1 1 d . . .
H47A H 0.2948 0.0607 -0.5599 0.214 Uiso 1 1 calc R . .
H47B H 0.4005 0.0768 -0.5402 0.214 Uiso 1 1 calc R . .
H47C H 0.3281 0.1003 -0.4806 0.214 Uiso 1 1 calc R . .
C50 C 0.5341(9) -0.1872(8) -0.0629(7) 0.053(4) Uani 1 1 d . . .
H50A H 0.5264 -0.2405 -0.0522 0.063 Uiso 1 1 calc R . .
C51 C 0.6750(9) -0.1807(8) 0.0034(9) 0.058(4) Uani 1 1 d . . .
C52 C 0.6933(10) -0.2580(10) -0.0166(10) 0.080(5) Uani 1 1 d . . .
H52A H 0.6618 -0.2864 -0.0571 0.096 Uiso 1 1 calc R . .
C53 C 0.7605(12) -0.2902(11) 0.0265(13) 0.102(7) Uani 1 1 d . . .
H53A H 0.7712 -0.3421 0.0164 0.122 Uiso 1 1 calc R . .
C54 C 0.8097(11) -0.2489(13) 0.0819(11) 0.085(6) Uani 1 1 d . . .
C55 C 0.7935(12) -0.1728(12) 0.1005(10) 0.101(6) Uani 1 1 d . . .
H55A H 0.8274 -0.1440 0.1395 0.121 Uiso 1 1 calc R . .
C56 C 0.7268(10) -0.1408(10) 0.0606(9) 0.072(4) Uani 1 1 d . . .
H56A H 0.7159 -0.0894 0.0728 0.087 Uiso 1 1 calc R . .
C57 C 0.9407(17) -0.2353(16) 0.1678(17) 0.214(16) Uani 1 1 d . . .
H57A H 0.9832 -0.2668 0.1917 0.321 Uiso 1 1 calc R . .
H57B H 0.9078 -0.2097 0.2068 0.321 Uiso 1 1 calc R . .
H57C H 0.9741 -0.1965 0.1372 0.321 Uiso 1 1 calc R . .
C61 C 0.3953(9) -0.2086(8) -0.1322(7) 0.050(3) Uani 1 1 d . . .
C62 C 0.3134(10) -0.1788(9) -0.1420(8) 0.067(4) Uani 1 1 d . . .
H62A H 0.3074 -0.1267 -0.1281 0.080 Uiso 1 1 calc R . .
C63 C 0.2367(10) -0.2286(12) -0.1739(9) 0.087(5) Uani 1 1 d . . .
H63A H 0.1803 -0.2092 -0.1826 0.104 Uiso 1 1 calc R . .
C64 C 0.2477(15) -0.3058(12) -0.1915(10) 0.093(6) Uani 1 1 d . . .
C65 C 0.3287(13) -0.3302(11) -0.1841(11) 0.099(6) Uani 1 1 d . . .
H65A H 0.3366 -0.3815 -0.1995 0.119 Uiso 1 1 calc R . .
C66 C 0.4018(11) -0.2828(9) -0.1546(8) 0.070(4) Uani 1 1 d . . .
H66A H 0.4584 -0.3028 -0.1498 0.083 Uiso 1 1 calc R . .
C67 C 0.0936(15) -0.3313(16) -0.2258(16) 0.181(12) Uani 1 1 d . . .
H67A H 0.0487 -0.3724 -0.2456 0.272 Uiso 1 1 calc R . .
H67B H 0.0961 -0.2872 -0.2590 0.272 Uiso 1 1 calc R . .
H67C H 0.0766 -0.3151 -0.1752 0.272 Uiso 1 1 calc R . .
C70 C 0.5835(9) 0.6761(7) 0.4303(8) 0.053(4) Uani 1 1 d . . .
H70A H 0.5898 0.7307 0.4357 0.064 Uiso 1 1 calc R . .
C71 C 0.4443(9) 0.6858(8) 0.3682(9) 0.060(4) Uani 1 1 d . . .
C72 C 0.3917(10) 0.6593(9) 0.3046(9) 0.072(4) Uani 1 1 d . . .
H72A H 0.4034 0.6127 0.2795 0.087 Uiso 1 1 calc R . .
C73 C 0.3225(10) 0.6997(11) 0.2773(10) 0.080(5) Uani 1 1 d . . .
H73A H 0.2890 0.6817 0.2331 0.096 Uiso 1 1 calc R . .
C74 C 0.3032(10) 0.7661(10) 0.3151(11) 0.073(5) Uani 1 1 d . . .
C75 C 0.3544(10) 0.7936(9) 0.3796(11) 0.086(5) Uani 1 1 d . . .
H75A H 0.3423 0.8399 0.4049 0.103 Uiso 1 1 calc R . .
C76 C 0.4226(9) 0.7525(8) 0.4060(9) 0.072(4) Uani 1 1 d . . .
H76A H 0.4552 0.7701 0.4507 0.086 Uiso 1 1 calc R . .
C77 C 0.1719(12) 0.7763(10) 0.2375(11) 0.111(7) Uani 1 1 d . . .
H77A H 0.1248 0.8101 0.2278 0.166 Uiso 1 1 calc R . .
H77B H 0.1439 0.7263 0.2541 0.166 Uiso 1 1 calc R . .
H77C H 0.2052 0.7688 0.1913 0.166 Uiso 1 1 calc R . .
C81 C 0.7181(9) 0.6771(8) 0.5055(8) 0.054(4) Uani 1 1 d . . .
C82 C 0.8020(10) 0.6464(9) 0.5080(9) 0.071(4) Uani 1 1 d . . .
H82A H 0.8106 0.6013 0.4790 0.086 Uiso 1 1 calc R . .
C83 C 0.8725(12) 0.6830(11) 0.5537(10) 0.091(5) Uani 1 1 d . . .
H83A H 0.9282 0.6611 0.5553 0.109 Uiso 1 1 calc R . .
C84 C 0.8650(13) 0.7482(12) 0.5958(11) 0.085(5) Uani 1 1 d . . .
C85 C 0.7815(14) 0.7786(9) 0.5948(9) 0.086(5) Uani 1 1 d . . .
H85A H 0.7740 0.8240 0.6237 0.103 Uiso 1 1 calc R . .
C86 C 0.7078(11) 0.7413(9) 0.5502(8) 0.070(4) Uani 1 1 d . . .
H86A H 0.6508 0.7611 0.5514 0.084 Uiso 1 1 calc R . .
C87 C 0.9346(17) 0.8488(14) 0.6800(15) 0.176(11) Uani 1 1 d . . .
H87A H 0.9897 0.8621 0.7106 0.264 Uiso 1 1 calc R . .
H87B H 0.8820 0.8447 0.7127 0.264 Uiso 1 1 calc R . .
H87C H 0.9286 0.8891 0.6435 0.264 Uiso 1 1 calc R . .
C90 C 0.6637(10) 0.5360(8) 0.2760(8) 0.062(4) Uani 1 1 d . B .
H90A H 0.6961 0.5460 0.2311 0.074 Uiso 1 1 calc R . .
C91 C 0.5312(10) 0.5412(8) 0.1997(8) 0.059(4) Uani 1 1 d . . .
C92 C 0.4633(11) 0.4895(9) 0.1736(9) 0.078(5) Uani 1 1 d . . .
H92A H 0.4471 0.4446 0.2014 0.093 Uiso 1 1 calc R . .
C93 C 0.4156(12) 0.5001(10) 0.1059(10) 0.087(5) Uani 1 1 d . . .
H93A H 0.3681 0.4625 0.0890 0.105 Uiso 1 1 calc R . .
C94 C 0.4372(14) 0.5637(12) 0.0649(11) 0.089(6) Uani 1 1 d . . .
C95 C 0.5081(14) 0.6150(11) 0.0896(10) 0.098(7) Uani 1 1 d . . .
H95A H 0.5260 0.6586 0.0604 0.117 Uiso 1 1 calc R . .
C96 C 0.5558(11) 0.6047(10) 0.1577(10) 0.090(5) Uani 1 1 d . . .
H96A H 0.6044 0.6415 0.1741 0.108 Uiso 1 1 calc R . .
C97 C 0.3269(9) 0.5315(7) -0.0317(7) 0.147(10) Uani 1 1 d . . .
H97A H 0.3014 0.5528 -0.0767 0.220 Uiso 1 1 calc R . .
H97B H 0.2797 0.5219 0.0057 0.220 Uiso 1 1 calc R . .
H97C H 0.3510 0.4830 -0.0453 0.220 Uiso 1 1 calc R . .
C110 C 0.5570(9) 0.3516(7) 0.3829(7) 0.059(4) Uani 1 1 d R A .
H11A H 0.5545 0.2974 0.3746 0.071 Uiso 1 1 calc R . .
C111 C 0.4155(10) 0.3511(9) 0.3127(8) 0.055(4) Uani 1 1 d . . .
C112 C 0.3331(11) 0.3850(8) 0.3096(8) 0.065(4) Uani 1 1 d . . .
H11B H 0.3274 0.4302 0.3393 0.078 Uiso 1 1 calc R . .
C113 C 0.2585(11) 0.3530(11) 0.2632(9) 0.080(5) Uani 1 1 d . . .
H11C H 0.2051 0.3781 0.2606 0.096 Uiso 1 1 calc R . .
C114 C 0.2643(13) 0.2855(10) 0.2220(10) 0.080(5) Uani 1 1 d . . .
C115 C 0.3437(12) 0.2513(9) 0.2265(9) 0.074(4) Uani 1 1 d . . .
H11D H 0.3486 0.2049 0.1984 0.089 Uiso 1 1 calc R . .
C116 C 0.4163(11) 0.2829(9) 0.2711(8) 0.063(4) Uani 1 1 d . . .
H11E H 0.4689 0.2567 0.2731 0.076 Uiso 1 1 calc R . .
C117 C 0.1169(15) 0.2859(13) 0.1698(14) 0.155(10) Uani 1 1 d . . .
H11F H 0.0729 0.2540 0.1376 0.233 Uiso 1 1 calc R . .
H11G H 0.1309 0.3364 0.1474 0.233 Uiso 1 1 calc R . .
H11H H 0.0917 0.2928 0.2198 0.233 Uiso 1 1 calc R . .
C121 C 0.697(4) 0.344(5) 0.441(6) 0.058(7) Uani 0.74(3) 1 d PGD A 1
C122 C 0.742(4) 0.362(4) 0.511(5) 0.073(9) Uani 0.74(3) 1 d PG A 1
H12A H 0.7221 0.4008 0.5432 0.088 Uiso 0.74(3) 1 calc PR A 1
C123 C 0.817(3) 0.324(4) 0.531(4) 0.089(9) Uani 0.74(3) 1 d PG A 1
H12B H 0.8470 0.3369 0.5783 0.106 Uiso 0.74(3) 1 calc PR A 1
C124 C 0.846(2) 0.267(3) 0.483(5) 0.099(12) Uani 0.74(3) 1 d PGD A 1
C125 C 0.801(4) 0.249(4) 0.414(5) 0.108(10) Uani 0.74(3) 1 d PG A 1
H12C H 0.8212 0.2104 0.3812 0.130 Uiso 0.74(3) 1 calc PR A 1
C126 C 0.727(4) 0.287(5) 0.393(5) 0.080(10) Uani 0.74(3) 1 d PG A 1
H12D H 0.6963 0.2744 0.3462 0.096 Uiso 0.74(3) 1 calc PR A 1
O12 O 0.9176(16) 0.2231(17) 0.4956(17) 0.136(11) Uani 0.74(3) 1 d PD A 1
C127 C 0.961(2) 0.240(2) 0.573(2) 0.21(2) Uani 0.74(3) 1 d PD A 1
H12E H 1.0059 0.2042 0.5818 0.314 Uiso 0.74(3) 1 calc PR A 1
H12F H 0.9149 0.2348 0.6112 0.314 Uiso 0.74(3) 1 calc PR A 1
H12G H 0.9913 0.2932 0.5748 0.314 Uiso 0.74(3) 1 calc PR A 1
C141 C 0.700(11) 0.347(15) 0.445(17) 0.058(7) Uani 0.26(3) 1 d PGD A 2
C142 C 0.732(12) 0.357(12) 0.520(16) 0.073(9) Uani 0.26(3) 1 d PG A 2
H14A H 0.7058 0.3914 0.5532 0.088 Uiso 0.26(3) 1 calc PR A 2
C143 C 0.803(10) 0.317(11) 0.545(11) 0.089(9) Uani 0.26(3) 1 d PG A 2
H14B H 0.8245 0.3235 0.5951 0.106 Uiso 0.26(3) 1 calc PR A 2
C144 C 0.841(8) 0.266(10) 0.495(14) 0.099(12) Uani 0.26(3) 1 d PGD A 2
C145 C 0.809(12) 0.256(12) 0.420(14) 0.108(10) Uani 0.26(3) 1 d PG A 2
H14C H 0.8355 0.2221 0.3864 0.130 Uiso 0.26(3) 1 calc PR A 2
C146 C 0.738(13) 0.297(16) 0.395(14) 0.080(10) Uani 0.26(3) 1 d PG A 2
H14D H 0.7167 0.2900 0.3445 0.096 Uiso 0.26(3) 1 calc PR A 2
O14 O 0.905(6) 0.231(5) 0.538(5) 0.136(11) Uani 0.26(3) 1 d PD A 2
C147 C 0.901(6) 0.145(4) 0.519(6) 0.21(2) Uani 0.26(3) 1 d PD A 2
H14E H 0.9590 0.1341 0.4984 0.314 Uiso 0.26(3) 1 calc PR A 2
H14F H 0.8528 0.1309 0.4813 0.314 Uiso 0.26(3) 1 calc PR A 2
H14G H 0.8887 0.1162 0.5645 0.314 Uiso 0.26(3) 1 calc PR A 2
C101 C 0.8077(9) 0.5363(19) 0.338(2) 0.062(4) Uani 0.43(2) 1 d PGD B 1
C102 C 0.8542(15) 0.5770(17) 0.2805(17) 0.069(6) Uiso 0.43(2) 1 d PG B 1
H10B H 0.8218 0.6034 0.2447 0.083 Uiso 0.43(2) 1 calc PR B 1
C103 C 0.9485(15) 0.579(2) 0.2763(16) 0.074(7) Uiso 0.43(2) 1 d PG B 1
H10C H 0.9799 0.6062 0.2376 0.089 Uiso 0.43(2) 1 calc PR B 1
C104 C 0.9963(9) 0.5397(19) 0.3292(18) 0.088(7) Uani 0.43(2) 1 d PGD B 1
C105 C 0.9498(17) 0.4990(18) 0.3863(17) 0.068(5) Uiso 0.43(2) 1 d PG B 1
H10D H 0.9821 0.4727 0.4221 0.081 Uiso 0.43(2) 1 calc PR B 1
C106 C 0.8555(17) 0.497(2) 0.3906(19) 0.054(8) Uani 0.43(2) 1 d PG B 1
H10E H 0.8241 0.4698 0.4292 0.065 Uiso 0.43(2) 1 calc PR B 1
O10 O 1.0847(18) 0.558(5) 0.308(6) 0.14(2) Uani 0.43(2) 1 d PD B 1
C107 C 1.143(2) 0.511(3) 0.328(3) 0.125(11) Uiso 0.43(2) 1 d PD B 1
H10F H 1.2047 0.5364 0.3224 0.188 Uiso 0.43(2) 1 calc PR B 1
H10G H 1.1349 0.4643 0.2957 0.188 Uiso 0.43(2) 1 calc PR B 1
H10H H 1.1340 0.4974 0.3806 0.188 Uiso 0.43(2) 1 calc PR B 1
C131 C 0.8074(7) 0.5386(14) 0.3366(15) 0.062(4) Uani 0.57(2) 1 d PGD B 2
C132 C 0.8502(11) 0.6062(14) 0.3064(13) 0.069(6) Uiso 0.57(2) 1 d PG B 2
H13A H 0.8150 0.6436 0.2866 0.083 Uiso 0.57(2) 1 calc PR B 2
C133 C 0.9449(11) 0.6187(14) 0.3054(14) 0.074(7) Uiso 0.57(2) 1 d PG B 2
H13B H 0.9738 0.6644 0.2849 0.089 Uiso 0.57(2) 1 calc PR B 2
C134 C 0.9969(7) 0.5635(15) 0.3346(13) 0.088(7) Uani 0.57(2) 1 d PGD B 2
C135 C 0.9541(13) 0.4959(12) 0.3649(15) 0.068(5) Uiso 0.57(2) 1 d PG B 2
H13C H 0.9893 0.4586 0.3847 0.081 Uiso 0.57(2) 1 calc PR B 2
C136 C 0.8594(13) 0.4835(12) 0.3659(17) 0.054(8) Uani 0.57(2) 1 d PG B 2
H13D H 0.8305 0.4378 0.3864 0.065 Uiso 0.57(2) 1 calc PR B 2
O13 O 1.0900(14) 0.569(4) 0.335(4) 0.14(2) Uani 0.57(2) 1 d PD B 2
C137 C 1.132(2) 0.519(2) 0.371(3) 0.125(11) Uiso 0.57(2) 1 d PD B 2
H13E H 1.1976 0.5327 0.3688 0.188 Uiso 0.57(2) 1 calc PR B 2
H13F H 1.1165 0.4672 0.3488 0.188 Uiso 0.57(2) 1 calc PR B 2
H13G H 1.1141 0.5192 0.4242 0.188 Uiso 0.57(2) 1 calc PR B 2
O21 O 0.9373(14) 0.3035(13) 0.0252(16) 0.127(7) Uani 0.88(5) 1 d PD C 1
C17 C 0.930(2) 0.3844(13) 0.035(3) 0.27(3) Uani 0.88(5) 1 d PD C 1
H17A H 0.9850 0.4099 0.0589 0.405 Uiso 0.88(5) 1 calc PR C 1
H17B H 0.8779 0.3920 0.0663 0.405 Uiso 0.88(5) 1 calc PR C 1
H17C H 0.9211 0.4065 -0.0147 0.405 Uiso 0.88(5) 1 calc PR C 1
O21B O 0.940(10) 0.309(11) 0.006(10) 0.127(7) Uani 0.12(5) 1 d PD C 2
C17B C 0.958(16) 0.365(14) -0.052(17) 0.27(3) Uani 0.12(5) 1 d PD C 2
H17D H 1.0113 0.4006 -0.0373 0.405 Uiso 0.12(5) 1 calc PR C 2
H17E H 0.9057 0.3939 -0.0581 0.405 Uiso 0.12(5) 1 calc PR C 2
H17F H 0.9693 0.3384 -0.0996 0.405 Uiso 0.12(5) 1 calc PR C 2

loop_
_atom_site_aniso_label
_atom_site_aniso_U_11
_atom_site_aniso_U_22
_atom_site_aniso_U_33
_atom_site_aniso_U_23
_atom_site_aniso_U_13
_atom_site_aniso_U_12
Mo1 0.0372(7) 0.0577(8) 0.0482(8) 0.0221(6) 0.0041(6) 0.0045(5)
Mo2 0.0424(7) 0.0546(8) 0.0443(8) 0.0202(6) 0.0015(6) 0.0020(5)
Mo3 0.0518(8) 0.0529(8) 0.0548(9) 0.0185(6) 0.0049(6) 0.0098(6)
Mo4 0.0506(8) 0.0504(7) 0.0572(9) 0.0166(6) 0.0061(6) 0.0106(6)
N1 0.044(6) 0.044(6) 0.041(7) 0.011(5) 0.000(5) -0.003(5)
N2 0.045(7) 0.042(6) 0.055(7) 0.003(5) 0.006(6) -0.010(5)
N3 0.049(7) 0.065(7) 0.051(8) 0.016(6) 0.019(6) 0.006(6)
N4 0.046(7) 0.062(7) 0.055(8) 0.019(6) 0.007(6) -0.005(6)
N5 0.046(7) 0.053(7) 0.057(8) 0.021(6) 0.002(6) 0.010(6)
N6 0.044(6) 0.040(6) 0.054(7) 0.012(5) 0.006(6) -0.003(5)
N7 0.044(7) 0.033(6) 0.078(8) 0.019(5) 0.007(6) 0.007(5)
N8 0.064(8) 0.035(6) 0.066(8) 0.015(6) 0.009(6) 0.002(6)
N9 0.059(8) 0.061(7) 0.052(8) 0.024(6) 0.013(6) 0.001(6)
N10 0.053(7) 0.054(7) 0.054(8) 0.018(6) 0.019(6) 0.006(5)
N11 0.054(7) 0.045(6) 0.056(8) 0.002(6) 0.006(6) 0.006(6)
N12 0.052(7) 0.041(6) 0.059(8) 0.004(5) 0.001(6) 0.010(6)
O22 0.102(11) 0.183(15) 0.162(15) 0.074(12) -0.053(11) 0.014(10)
O3 0.048(7) 0.121(10) 0.141(11) 0.038(8) 0.012(7) 0.006(6)
O4 0.136(11) 0.119(10) 0.086(9) 0.032(7) -0.030(8) 0.025(8)
O5 0.100(10) 0.139(12) 0.163(14) 0.069(10) -0.031(10) 0.039(9)
O6 0.093(11) 0.160(14) 0.163(15) -0.052(11) 0.000(10) -0.019(10)
O7 0.062(7) 0.096(9) 0.171(13) 0.068(8) -0.012(8) 0.021(7)
O8 0.126(12) 0.152(13) 0.115(12) -0.044(10) -0.028(10) -0.016(10)
O9 0.146(13) 0.155(13) 0.067(9) 0.043(8) -0.010(8) 0.059(10)
O11 0.087(9) 0.129(11) 0.112(11) -0.032(8) -0.018(8) -0.002(8)
O1 0.039(5) 0.060(5) 0.058(6) 0.026(4) 0.001(4) 0.003(4)
O2 0.053(6) 0.045(5) 0.061(6) 0.006(4) 0.001(5) 0.018(4)
C10 0.066(10) 0.051(8) 0.037(8) 0.030(6) 0.000(7) 0.002(7)
C11 0.052(9) 0.063(9) 0.045(9) 0.029(7) 0.011(7) 0.011(7)
C12 0.068(11) 0.067(10) 0.069(11) 0.014(8) 0.006(8) 0.012(8)
C13 0.083(12) 0.073(11) 0.089(13) 0.014(9) -0.029(10) -0.027(10)
C14 0.065(12) 0.096(14) 0.085(13) 0.007(10) -0.005(10) -0.019(10)
C15 0.054(10) 0.084(12) 0.076(12) 0.006(9) -0.006(8) 0.002(9)
C16 0.071(11) 0.068(10) 0.057(10) 0.005(8) 0.002(8) 0.005(9)
C21 0.042(8) 0.061(9) 0.050(9) 0.036(7) -0.007(7) 0.008(7)
C22 0.072(11) 0.085(12) 0.087(12) 0.043(10) -0.008(9) -0.001(9)
C23 0.087(13) 0.082(12) 0.098(14) 0.048(10) -0.014(11) 0.012(10)
C24 0.073(12) 0.126(16) 0.070(12) 0.058(11) -0.010(9) 0.030(12)
C25 0.071(12) 0.118(15) 0.074(12) 0.017(11) -0.028(9) 0.022(10)
C26 0.061(10) 0.080(11) 0.089(13) 0.023(9) -0.013(9) 0.013(9)
C27 0.13(2) 0.30(4) 0.19(3) 0.13(3) -0.04(2) 0.02(2)
C30 0.065(10) 0.066(9) 0.032(9) 0.008(7) 0.012(8) -0.010(8)
C31 0.049(9) 0.067(9) 0.058(10) 0.013(8) 0.001(8) 0.006(7)
C32 0.047(9) 0.079(10) 0.082(12) 0.024(9) 0.020(8) -0.005(8)
C33 0.064(11) 0.095(12) 0.087(13) 0.030(10) 0.029(10) -0.008(9)
C34 0.043(9) 0.078(11) 0.106(14) 0.017(10) -0.009(9) 0.002(8)
C35 0.063(11) 0.068(10) 0.081(12) 0.023(9) 0.005(9) 0.006(8)
C36 0.047(9) 0.095(12) 0.066(11) 0.025(9) 0.021(8) 0.003(8)
C37 0.053(11) 0.126(16) 0.19(2) 0.063(15) -0.002(13) 0.021(11)
C41 0.060(9) 0.059(9) 0.051(10) 0.014(7) 0.006(8) -0.007(7)
C42 0.072(11) 0.088(12) 0.063(11) 0.011(9) 0.003(9) -0.020(9)
C43 0.092(13) 0.097(13) 0.064(12) 0.026(10) -0.009(10) 0.001(11)
C44 0.090(13) 0.103(14) 0.065(12) 0.013(10) -0.013(10) 0.020(11)
C45 0.091(13) 0.080(12) 0.102(14) 0.043(11) -0.030(11) -0.018(10)
C46 0.063(10) 0.058(9) 0.099(13) 0.037(9) -0.015(9) -0.010(8)
C47 0.20(2) 0.112(16) 0.125(18) 0.070(14) -0.036(17) 0.034(15)
C50 0.051(9) 0.053(8) 0.056(9) 0.027(7) 0.008(7) 0.006(7)
C51 0.044(9) 0.064(10) 0.070(11) 0.039(8) 0.015(8) 0.017(7)
C52 0.057(10) 0.085(12) 0.101(14) 0.021(10) -0.002(9) 0.015(9)
C53 0.071(13) 0.086(13) 0.15(2) 0.045(13) -0.005(13) 0.024(11)
C54 0.043(10) 0.119(16) 0.100(15) 0.052(13) 0.010(10) 0.031(11)
C55 0.091(14) 0.126(17) 0.089(14) 0.025(12) -0.016(11) 0.029(13)
C56 0.053(10) 0.092(12) 0.076(12) 0.025(10) -0.002(9) 0.017(9)
C57 0.13(2) 0.22(3) 0.29(4) 0.12(3) -0.11(3) 0.00(2)
C61 0.046(9) 0.057(9) 0.046(9) 0.010(7) 0.004(7) 0.000(7)
C62 0.071(11) 0.067(10) 0.063(10) 0.012(8) 0.003(8) 0.000(9)
C63 0.050(10) 0.123(16) 0.082(13) -0.002(11) -0.009(9) -0.012(10)
C64 0.096(15) 0.085(14) 0.089(14) -0.034(11) -0.002(12) -0.030(12)
C65 0.077(13) 0.094(14) 0.124(17) 0.003(12) 0.017(13) -0.005(12)
C66 0.065(11) 0.066(11) 0.073(11) -0.008(9) 0.011(9) -0.010(9)
C67 0.080(17) 0.24(3) 0.22(3) -0.05(2) 0.019(19) 0.016(18)
C70 0.052(9) 0.039(8) 0.072(10) 0.020(7) -0.002(8) 0.015(7)
C71 0.042(8) 0.037(8) 0.102(13) 0.031(8) -0.001(8) 0.000(7)
C72 0.048(9) 0.076(11) 0.093(13) 0.027(9) -0.004(9) 0.001(8)
C73 0.053(10) 0.096(13) 0.092(13) 0.030(11) 0.005(9) 0.009(9)
C74 0.045(9) 0.065(11) 0.112(15) 0.042(10) 0.004(10) 0.006(9)
C75 0.057(10) 0.054(10) 0.146(18) 0.036(11) 0.001(11) 0.000(8)
C76 0.056(10) 0.057(10) 0.103(13) 0.021(9) 0.003(9) 0.003(8)
C77 0.084(14) 0.110(15) 0.141(19) 0.070(13) -0.002(13) 0.011(11)
C81 0.056(10) 0.044(8) 0.061(10) 0.006(7) 0.007(8) 0.003(7)
C82 0.061(10) 0.076(11) 0.078(12) -0.006(9) -0.004(9) 0.012(9)
C83 0.089(14) 0.104(15) 0.078(13) -0.010(11) -0.005(11) 0.009(11)
C84 0.074(13) 0.101(15) 0.078(13) -0.013(11) -0.001(11) 0.004(11)
C85 0.117(16) 0.063(11) 0.075(13) 0.009(9) 0.001(12) -0.014(11)
C86 0.094(13) 0.053(10) 0.064(11) 0.018(8) 0.001(10) 0.009(9)
C87 0.19(3) 0.14(2) 0.18(3) -0.05(2) -0.02(2) -0.027(19)
C90 0.061(10) 0.074(10) 0.050(10) 0.022(8) 0.002(8) -0.005(8)
C91 0.058(9) 0.066(10) 0.056(10) 0.022(8) 0.004(8) 0.011(8)
C92 0.085(12) 0.077(11) 0.072(12) 0.030(9) -0.007(10) 0.005(10)
C93 0.090(13) 0.096(13) 0.078(13) 0.025(11) -0.003(10) 0.015(10)
C94 0.084(14) 0.111(16) 0.079(14) 0.029(12) 0.008(11) 0.032(12)
C95 0.115(16) 0.111(16) 0.082(14) 0.067(12) 0.034(12) 0.060(13)
C96 0.087(13) 0.095(13) 0.095(14) 0.040(11) 0.016(11) 0.027(10)
C97 0.18(3) 0.16(2) 0.11(2) -0.015(16) -0.040(18) 0.042(18)
C110 0.074(11) 0.047(9) 0.059(10) 0.010(7) 0.020(9) 0.010(8)
C111 0.060(10) 0.059(10) 0.047(9) 0.014(8) 0.011(8) 0.010(8)
C112 0.082(12) 0.051(9) 0.061(10) 0.000(7) 0.006(9) 0.002(8)
C113 0.073(12) 0.103(14) 0.065(12) 0.007(10) 0.000(9) 0.012(10)
C114 0.090(14) 0.075(12) 0.073(13) -0.022(10) 0.002(11) 0.003(11)
C115 0.085(13) 0.066(11) 0.069(12) -0.016(9) 0.002(10) 0.004(10)
C116 0.075(11) 0.058(10) 0.057(10) 0.005(8) 0.014(9) 0.010(8)
C117 0.108(18) 0.16(2) 0.20(3) -0.042(19) -0.050(18) 0.031(16)
C121 0.046(9) 0.035(11) 0.096(17) 0.021(11) 0.023(9) 0.007(8)
C122 0.064(18) 0.078(14) 0.08(3) 0.035(14) 0.000(13) 0.018(15)
C123 0.047(19) 0.12(2) 0.11(3) 0.079(16) 0.031(16) 0.018(16)
C124 0.071(15) 0.093(15) 0.14(4) 0.050(17) 0.015(16) 0.030(12)
C125 0.077(17) 0.053(16) 0.20(3) -0.001(16) 0.029(17) 0.016(14)
C126 0.06(2) 0.05(3) 0.131(17) -0.005(15) 0.014(14) 0.006(18)
O12 0.078(12) 0.134(14) 0.21(3) 0.07(2) 0.040(17) 0.058(10)
C127 0.11(3) 0.35(6) 0.20(4) 0.16(4) 0.01(2) 0.12(3)
C141 0.046(9) 0.035(11) 0.096(17) 0.021(11) 0.023(9) 0.007(8)
C142 0.064(18) 0.078(14) 0.08(3) 0.035(14) 0.000(13) 0.018(15)
C143 0.047(19) 0.12(2) 0.11(3) 0.079(16) 0.031(16) 0.018(16)
C144 0.071(15) 0.093(15) 0.14(4) 0.050(17) 0.015(16) 0.030(12)
C145 0.077(17) 0.053(16) 0.20(3) -0.001(16) 0.029(17) 0.016(14)
C146 0.06(2) 0.05(3) 0.131(17) -0.005(15) 0.014(14) 0.006(18)
O14 0.078(12) 0.134(14) 0.21(3) 0.07(2) 0.040(17) 0.058(10)
C147 0.11(3) 0.35(6) 0.20(4) 0.16(4) 0.01(2) 0.12(3)
C101 0.058(9) 0.074(10) 0.053(10) 0.027(8) 0.007(8) -0.003(8)
C104 0.041(10) 0.11(2) 0.110(16) 0.025(14) 0.006(10) -0.012(11)
C106 0.057(10) 0.050(13) 0.06(2) 0.003(15) 0.018(10) 0.015(8)
O10 0.058(9) 0.28(2) 0.09(6) 0.06(3) -0.004(13) -0.020(12)
C131 0.058(9) 0.074(10) 0.053(10) 0.027(8) 0.007(8) -0.003(8)
C134 0.041(10) 0.11(2) 0.110(16) 0.025(14) 0.006(10) -0.012(11)
C136 0.057(10) 0.050(13) 0.06(2) 0.003(15) 0.018(10) 0.015(8)
O13 0.058(9) 0.28(2) 0.09(6) 0.06(3) -0.004(13) -0.020(12)
O21 0.118(11) 0.100(11) 0.15(2) 0.006(11) -0.044(12) -0.041(8)
C17 0.25(4) 0.13(3) 0.40(8) -0.02(3) -0.18(5) -0.09(3)
O21B 0.118(11) 0.100(11) 0.15(2) 0.006(11) -0.044(12) -0.041(8)
C17B 0.25(4) 0.13(3) 0.40(8) -0.02(3) -0.18(5) -0.09(3)

loop_
_atom_type_symbol
_atom_type_description
_atom_type_scat_dispersion_real
_atom_type_scat_dispersion_imag
_atom_type_scat_source
C C 0.0033 0.0016 'International Tables Vol C Tables 4.2.6.8 and 6.1.1.4'
H H 0.0000 0.0000 'International Tables Vol C Tables 4.2.6.8 and 6.1.1.4'
N N 0.0061 0.0033 'International Tables Vol C Tables 4.2.6.8 and 6.1.1.4'
O O 0.0106 0.0060 'International Tables Vol C Tables 4.2.6.8 and 6.1.1.4'
Mo Mo -1.6832 0.6857 'International Tables Vol C Tables 4.2.6.8 and 6.1.1.4'

loop_
_geom_angle_atom_site_label_1
_geom_angle_atom_site_label_2
_geom_angle_atom_site_label_3
_geom_angle
_geom_angle_site_symmetry_1
_geom_angle_site_symmetry_3
_geom_angle_publ_flag
O1 Mo1 Mo2 106.4(2) . . ?
O1 Mo1 N3 161.2(4) . . ?
Mo2 Mo1 N3 91.7(3) . . ?
O1 Mo1 N5 94.0(4) . . ?
Mo2 Mo1 N5 91.5(3) . . ?
N3 Mo1 N5 90.2(4) . . ?
O1 Mo1 N1 89.5(3) . . ?
Mo2 Mo1 N1 90.7(3) . . ?
N3 Mo1 N1 85.5(4) . . ?
N5 Mo1 N1 175.2(4) . . ?
O1 Mo2 Mo1 104.5(2) 2_655 . ?
O1 Mo2 N6 93.8(3) 2_655 . ?
Mo1 Mo2 N6 92.9(3) . . ?
O1 Mo2 N4 163.0(4) 2_655 . ?
Mo1 Mo2 N4 91.9(3) . . ?
N6 Mo2 N4 89.6(4) . . ?
O1 Mo2 N2 90.6(3) 2_655 . ?
Mo1 Mo2 N2 93.4(3) . . ?
N6 Mo2 N2 171.2(4) . . ?
N4 Mo2 N2 84.0(4) . . ?
O2 Mo3 Mo4 105.4(2) 2_666 . ?
O2 Mo3 N11 91.8(4) 2_666 . ?
Mo4 Mo3 N11 92.6(3) . . ?
O2 Mo3 N7 90.3(4) 2_666 . ?
Mo4 Mo3 N7 91.7(3) . . ?
N11 Mo3 N7 174.6(4) . . ?
O2 Mo3 N9 162.8(4) 2_666 . ?
Mo4 Mo3 N9 91.8(3) . . ?
N11 Mo3 N9 88.2(4) . . ?
N7 Mo3 N9 88.3(4) . . ?
O2 Mo4 N12 92.1(4) . . ?
O2 Mo4 Mo3 103.8(2) . . ?
N12 Mo4 Mo3 91.5(3) . . ?
O2 Mo4 N8 91.5(4) . . ?
N12 Mo4 N8 173.9(4) . . ?
Mo3 Mo4 N8 92.4(3) . . ?
O2 Mo4 N10 163.8(4) . . ?
N12 Mo4 N10 88.0(4) . . ?
Mo3 Mo4 N10 92.4(3) . . ?
N8 Mo4 N10 87.1(4) . . ?
C10 N1 C11 118.7(10) . . ?
C10 N1 Mo1 117.2(8) . . ?
C11 N1 Mo1 123.9(7) . . ?
C10 N2 C21 120.9(10) . . ?
C10 N2 Mo2 116.3(8) . . ?
C21 N2 Mo2 122.8(8) . . ?
C30 N3 C31 118.6(11) . . ?
C30 N3 Mo1 117.4(9) . . ?
C31 N3 Mo1 122.9(9) . . ?
C30 N4 C41 115.9(11) . . ?
C30 N4 Mo2 117.8(9) . . ?
C41 N4 Mo2 122.7(8) . . ?
C50 N5 C51 117.3(11) . . ?
C50 N5 Mo1 117.0(8) . . ?
C51 N5 Mo1 125.6(9) . . ?
C50 N6 C61 118.1(11) . . ?
C50 N6 Mo2 117.2(9) . . ?
C61 N6 Mo2 124.7(8) . . ?
C70 N7 C71 117.9(11) . . ?
C70 N7 Mo3 117.8(8) . . ?
C71 N7 Mo3 124.2(9) . . ?
C70 N8 C81 119.1(11) . . ?
C70 N8 Mo4 116.7(9) . . ?
C81 N8 Mo4 124.1(8) . . ?
C90 N9 C91 117.6(11) . . ?
C90 N9 Mo3 116.9(9) . . ?
C91 N9 Mo3 125.3(9) . . ?
C90 N10 C131 117.9(15) . . ?
C90 N10 C101 119.0(17) . . ?
C90 N10 Mo4 115.8(9) . . ?
C131 N10 Mo4 126.1(13) . . ?
C101 N10 Mo4 125.2(16) . . ?
C110 N11 C111 121.3(11) . . ?
C110 N11 Mo3 115.3(9) . . ?
C111 N11 Mo3 123.4(9) . . ?
C110 N12 C121 117(4) . . ?
C110 N12 C141 121(10) . . ?
C110 N12 Mo4 119.1(8) . . ?
C121 N12 Mo4 123(4) . . ?
C141 N12 Mo4 120(10) . . ?
C27 O22 C24 116.1(19) . . ?
C37 O3 C34 115.5(13) . . ?
C44 O4 C47 118.5(15) . . ?
C54 O5 C57 116.6(17) . . ?
C67 O6 C64 117.3(19) . . ?
C74 O7 C77 113.5(15) . . ?
C84 O8 C87 117.7(18) . . ?
C97 O9 C94 117.0(15) . . ?
C114 O11 C117 116.4(15) . . ?
Mo2 O1 Mo1 149.1(4) 2_655 . ?
Mo3 O2 Mo4 150.8(4) 2_666 . ?
N2 C10 N1 122.5(11) . . ?
N2 C10 H10A 118.8 . . ?
N1 C10 H10A 118.8 . . ?
C12 C11 C16 120.0 . . ?
C12 C11 N1 121.5(8) . . ?
C16 C11 N1 118.5(8) . . ?
C13 C12 C11 120.0 . . ?
C13 C12 H12 120.0 . . ?
C11 C12 H12 120.0 . . ?
C12 C13 C14 120.0 . . ?
C12 C13 H13 120.0 . . ?
C14 C13 H13 120.0 . . ?
O21 C14 C15 115.2(14) . . ?
O21B C14 C15 117(10) . . ?
O21 C14 C13 124.8(14) . . ?
O21B C14 C13 122(10) . . ?
C15 C14 C13 120.0 . . ?
C14 C15 C16 120.0 . . ?
C14 C15 H15 120.0 . . ?
C16 C15 H15 120.0 . . ?
C15 C16 C11 120.0 . . ?
C15 C16 H16 120.0 . . ?
C11 C16 H16 120.0 . . ?
C22 C21 C26 117.1(12) . . ?
C22 C21 N2 125.2(13) . . ?
C26 C21 N2 117.7(11) . . ?
C21 C22 C23 121.9(15) . . ?
C21 C22 H22B 119.0 . . ?
C23 C22 H22B 119.0 . . ?
C24 C23 C22 121.2(15) . . ?
C24 C23 H23A 119.4 . . ?
C22 C23 H23A 119.4 . . ?
C25 C24 C23 118.5(14) . . ?
C25 C24 O22 128.5(19) . . ?
C23 C24 O22 113.0(17) . . ?
C24 C25 C26 120.4(16) . . ?
C24 C25 H25A 119.8 . . ?
C26 C25 H25A 119.8 . . ?
C21 C26 C25 120.8(15) . . ?
C21 C26 H26A 119.6 . . ?
C25 C26 H26A 119.6 . . ?
O22 C27 H27A 109.5 . . ?
O22 C27 H27B 109.5 . . ?
H27A C27 H27B 109.5 . . ?
O22 C27 H27C 109.5 . . ?
H27A C27 H27C 109.5 . . ?
H27B C27 H27C 109.5 . . ?
N4 C30 N3 120.2(12) . . ?
N4 C30 H30A 119.9 . . ?
N3 C30 H30A 119.9 . . ?
C36 C31 C32 116.3(13) . . ?
C36 C31 N3 121.6(12) . . ?
C32 C31 N3 121.8(12) . . ?
C33 C32 C31 120.7(14) . . ?
C33 C32 H32A 119.7 . . ?
C31 C32 H32A 119.7 . . ?
C34 C33 C32 119.7(14) . . ?
C34 C33 H33A 120.1 . . ?
C32 C33 H33A 120.1 . . ?
C35 C34 C33 121.1(14) . . ?
C35 C34 O3 125.2(14) . . ?
C33 C34 O3 113.6(14) . . ?
C34 C35 C36 118.1(14) . . ?
C34 C35 H35A 120.9 . . ?
C36 C35 H35A 120.9 . . ?
C31 C36 C35 124.0(13) . . ?
C31 C36 H36A 118.0 . . ?
C35 C36 H36A 118.0 . . ?
O3 C37 H37A 109.5 . . ?
O3 C37 H37B 109.5 . . ?
H37A C37 H37B 109.5 . . ?
O3 C37 H37C 109.5 . . ?
H37A C37 H37C 109.5 . . ?
H37B C37 H37C 109.5 . . ?
C46 C41 C42 117.4(14) . . ?
C46 C41 N4 121.4(12) . . ?
C42 C41 N4 120.5(12) . . ?
C41 C42 C43 123.9(15) . . ?
C41 C42 H42A 118.1 . . ?
C43 C42 H42A 118.1 . . ?
C44 C43 C42 115.2(16) . . ?
C44 C43 H43A 122.4 . . ?
C42 C43 H43A 122.4 . . ?
C45 C44 C43 123.4(16) . . ?
C45 C44 O4 115.7(17) . . ?
C43 C44 O4 120.9(16) . . ?
C44 C45 C46 119.4(15) . . ?
C44 C45 H45A 120.3 . . ?
C46 C45 H45A 120.3 . . ?
C41 C46 C45 120.7(13) . . ?
C41 C46 H46A 119.6 . . ?
C45 C46 H46A 119.6 . . ?
O4 C47 H47A 109.5 . . ?
O4 C47 H47B 109.5 . . ?
H47A C47 H47B 109.5 . . ?
O4 C47 H47C 109.5 . . ?
H47A C47 H47C 109.5 . . ?
H47B C47 H47C 109.5 . . ?
N6 C50 N5 121.3(11) . . ?
N6 C50 H50A 119.4 . . ?
N5 C50 H50A 119.4 . . ?
C56 C51 N5 120.0(13) . . ?
C56 C51 C52 118.5(13) . . ?
N5 C51 C52 121.4(15) . . ?
C53 C52 C51 117.4(16) . . ?
C53 C52 H52A 121.3 . . ?
C51 C52 H52A 121.3 . . ?
C54 C53 C52 122.0(17) . . ?
C54 C53 H53A 119.0 . . ?
C52 C53 H53A 119.0 . . ?
C53 C54 O5 117.5(19) . . ?
C53 C54 C55 120.7(15) . . ?
O5 C54 C55 122(2) . . ?
C56 C55 C54 118.3(18) . . ?
C56 C55 H55A 120.8 . . ?
C54 C55 H55A 120.8 . . ?
C55 C56 C51 122.9(17) . . ?
C55 C56 H56A 118.5 . . ?
C51 C56 H56A 118.5 . . ?
O5 C57 H57A 109.5 . . ?
O5 C57 H57B 109.5 . . ?
H57A C57 H57B 109.5 . . ?
O5 C57 H57C 109.5 . . ?
H57A C57 H57C 109.5 . . ?
H57B C57 H57C 109.5 . . ?
C66 C61 C62 118.7(14) . . ?
C66 C61 N6 123.6(13) . . ?
C62 C61 N6 117.6(13) . . ?
C61 C62 C63 119.0(15) . . ?
C61 C62 H62A 120.5 . . ?
C63 C62 H62A 120.5 . . ?
C64 C63 C62 118.6(16) . . ?
C64 C63 H63A 120.7 . . ?
C62 C63 H63A 120.7 . . ?
C65 C64 C63 119.6(17) . . ?
C65 C64 O6 119.5(19) . . ?
C63 C64 O6 120.8(19) . . ?
C64 C65 C66 121.7(19) . . ?
C64 C65 H65A 119.2 . . ?
C66 C65 H65A 119.2 . . ?
C61 C66 C65 122.1(16) . . ?
C61 C66 H66A 118.9 . . ?
C65 C66 H66A 118.9 . . ?
O6 C67 H67A 109.5 . . ?
O6 C67 H67B 109.5 . . ?
H67A C67 H67B 109.5 . . ?
O6 C67 H67C 109.5 . . ?
H67A C67 H67C 109.5 . . ?
H67B C67 H67C 109.5 . . ?
N7 C70 N8 121.5(12) . . ?
N7 C70 H70A 119.3 . . ?
N8 C70 H70A 119.3 . . ?
C76 C71 C72 117.8(13) . . ?
C76 C71 N7 124.1(15) . . ?
C72 C71 N7 118.0(14) . . ?
C73 C72 C71 121.6(16) . . ?
C73 C72 H72A 119.2 . . ?
C71 C72 H72A 119.2 . . ?
C74 C73 C72 119.4(17) . . ?
C74 C73 H73A 120.3 . . ?
C72 C73 H73A 120.3 . . ?
C73 C74 O7 126.2(17) . . ?
C73 C74 C75 120.1(14) . . ?
O7 C74 C75 113.7(17) . . ?
C76 C75 C74 119.6(16) . . ?
C76 C75 H75A 120.2 . . ?
C74 C75 H75A 120.2 . . ?
C75 C76 C71 121.4(16) . . ?
C75 C76 H76A 119.3 . . ?
C71 C76 H76A 119.3 . . ?
O7 C77 H77A 109.5 . . ?
O7 C77 H77B 109.5 . . ?
H77A C77 H77B 109.5 . . ?
O7 C77 H77C 109.5 . . ?
H77A C77 H77C 109.5 . . ?
H77B C77 H77C 109.5 . . ?
C86 C81 C82 118.3(14) . . ?
C86 C81 N8 123.8(13) . . ?
C82 C81 N8 117.7(13) . . ?
C83 C82 C81 119.4(15) . . ?
C83 C82 H82A 120.3 . . ?
C81 C82 H82A 120.3 . . ?
C84 C83 C82 123.3(17) . . ?
C84 C83 H83A 118.4 . . ?
C82 C83 H83A 118.4 . . ?
C83 C84 C85 117.8(18) . . ?
C83 C84 O8 117.8(18) . . ?
C85 C84 O8 124.2(19) . . ?
C84 C85 C86 120.0(17) . . ?
C84 C85 H85A 120.0 . . ?
C86 C85 H85A 120.0 . . ?
C81 C86 C85 121.0(15) . . ?
C81 C86 H86A 119.5 . . ?
C85 C86 H86A 119.5 . . ?
O8 C87 H87A 109.5 . . ?
O8 C87 H87B 109.5 . . ?
H87A C87 H87B 109.5 . . ?
O8 C87 H87C 109.5 . . ?
H87A C87 H87C 109.5 . . ?
H87B C87 H87C 109.5 . . ?
N9 C90 N10 123.0(13) . . ?
N9 C90 H90A 118.5 . . ?
N10 C90 H90A 118.5 . . ?
C92 C91 C96 118.5(15) . . ?
C92 C91 N9 119.6(13) . . ?
C96 C91 N9 121.9(15) . . ?
C91 C92 C93 121.9(15) . . ?
C91 C92 H92A 119.0 . . ?
C93 C92 H92A 119.0 . . ?
C94 C93 C92 120.3(18) . . ?
C94 C93 H93A 119.8 . . ?
C92 C93 H93A 119.8 . . ?
C93 C94 C95 118.1(18) . . ?
C93 C94 O9 127(2) . . ?
C95 C94 O9 114.5(18) . . ?
C94 C95 C96 121.7(17) . . ?
C94 C95 H95A 119.2 . . ?
C96 C95 H95A 119.2 . . ?
C91 C96 C95 119.5(17) . . ?
C91 C96 H96A 120.3 . . ?
C95 C96 H96A 120.3 . . ?
O9 C97 H97A 109.5 . . ?
O9 C97 H97B 109.5 . . ?
H97A C97 H97B 109.5 . . ?
O9 C97 H97C 109.5 . . ?
H97A C97 H97C 109.5 . . ?
H97B C97 H97C 109.5 . . ?
N12 C110 N11 121.4(11) . . ?
N12 C110 H11A 119.3 . . ?
N11 C110 H11A 119.3 . . ?
C116 C111 N11 126.7(13) . . ?
C116 C111 C112 115.3(14) . . ?
N11 C111 C112 118.0(14) . . ?
C111 C112 C113 121.9(14) . . ?
C111 C112 H11B 119.1 . . ?
C113 C112 H11B 119.1 . . ?
C114 C113 C112 119.8(16) . . ?
C114 C113 H11C 120.1 . . ?
C112 C113 H11C 120.1 . . ?
O11 C114 C113 125.1(17) . . ?
O11 C114 C115 116.6(16) . . ?
C113 C114 C115 118.3(17) . . ?
C114 C115 C116 121.7(15) . . ?
C114 C115 H11D 119.2 . . ?
C116 C115 H11D 119.2 . . ?
C115 C116 C111 122.9(15) . . ?
C115 C116 H11E 118.6 . . ?
C111 C116 H11E 118.6 . . ?
O11 C117 H11F 109.5 . . ?
O11 C117 H11G 109.5 . . ?
H11F C117 H11G 109.5 . . ?
O11 C117 H11H 109.5 . . ?
H11F C117 H11H 109.5 . . ?
H11G C117 H11H 109.5 . . ?
C122 C121 C126 120.0 . . ?
C122 C121 N12 118(7) . . ?
C126 C121 N12 122(7) . . ?
C123 C122 C121 120.0 . . ?
C123 C122 H12A 120.0 . . ?
C121 C122 H12A 120.0 . . ?
C122 C123 C124 120.0 . . ?
C122 C123 H12B 120.0 . . ?
C124 C123 H12B 120.0 . . ?
O12 C124 C125 113(5) . . ?
O12 C124 C123 127(5) . . ?
C125 C124 C123 120.0 . . ?
C126 C125 C124 120.0 . . ?
C126 C125 H12C 120.0 . . ?
C124 C125 H12C 120.0 . . ?
C125 C126 C121 120.0 . . ?
C125 C126 H12D 120.0 . . ?
C121 C126 H12D 120.0 . . ?
C124 O12 C127 112(4) . . ?
O12 C127 H12E 109.5 . . ?
O12 C127 H12F 109.5 . . ?
H12E C127 H12F 109.5 . . ?
O12 C127 H12G 109.5 . . ?
H12E C127 H12G 109.5 . . ?
H12F C127 H12G 109.5 . . ?
C142 C141 C146 120.0 . . ?
C142 C141 N12 120(10) . . ?
C146 C141 N12 120(10) . . ?
C141 C142 C143 120.0 . . ?
C141 C142 H14A 120.0 . . ?
C143 C142 H14A 120.0 . . ?
C144 C143 C142 120.0 . . ?
C144 C143 H14B 120.0 . . ?
C142 C143 H14B 120.0 . . ?
O14 C144 C143 106(10) . . ?
O14 C144 C145 134(10) . . ?
C143 C144 C145 120.0 . . ?
C144 C145 C146 120.0 . . ?
C144 C145 H14C 120.0 . . ?
C146 C145 H14C 120.0 . . ?
C145 C146 C141 120.00(6) . . ?
C145 C146 H14D 120.0 . . ?
C141 C146 H14D 120.0 . . ?
C144 O14 C147 112(5) . . ?
O14 C147 H14E 109.5 . . ?
O14 C147 H14F 109.5 . . ?
H14E C147 H14F 109.5 . . ?
O14 C147 H14G 109.5 . . ?
H14E C147 H14G 109.5 . . ?
H14F C147 H14G 109.5 . . ?
C102 C101 C106 120.0 . . ?
C102 C101 N10 121(2) . . ?
C106 C101 N10 119(2) . . ?
C101 C102 C103 120.0 . . ?
C101 C102 H10B 120.0 . . ?
C103 C102 H10B 120.0 . . ?
C102 C103 C104 120.0 . . ?
C102 C103 H10C 120.0 . . ?
C104 C103 H10C 120.0 . . ?
O10 C104 C105 138(3) . . ?
O10 C104 C103 102(3) . . ?
C105 C104 C103 120.0 . . ?
C104 C105 C106 120.0 . . ?
C104 C105 H10D 120.0 . . ?
C106 C105 H10D 120.0 . . ?
C105 C106 C101 120.0 . . ?
C105 C106 H10E 120.0 . . ?
C101 C106 H10E 120.0 . . ?
C107 O10 C104 117(2) . . ?
O10 C107 H10F 109.5 . . ?
O10 C107 H10G 109.5 . . ?
H10F C107 H10G 109.5 . . ?
O10 C107 H10H 109.5 . . ?
H10F C107 H10H 109.5 . . ?
H10G C107 H10H 109.5 . . ?
C132 C131 C136 120.0 . . ?
C132 C131 N10 118.8(16) . . ?
C136 C131 N10 121.2(16) . . ?
C133 C132 C131 120.0 . . ?
C133 C132 H13A 120.0 . . ?
C131 C132 H13A 120.0 . . ?
C132 C133 C134 120.0 . . ?
C132 C133 H13B 120.0 . . ?
C134 C133 H13B 120.0 . . ?
O13 C134 C133 124.9(19) . . ?
O13 C134 C135 115.1(19) . . ?
C133 C134 C135 120.0 . . ?
C136 C135 C134 120.0 . . ?
C136 C135 H13C 120.0 . . ?
C134 C135 H13C 120.0 . . ?
C135 C136 C131 120.0 . . ?
C135 C136 H13D 120.0 . . ?
C131 C136 H13D 120.0 . . ?
C137 O13 C134 120(2) . . ?
O13 C137 H13E 109.5 . . ?
O13 C137 H13F 109.5 . . ?
H13E C137 H13F 109.5 . . ?
O13 C137 H13G 109.5 . . ?
H13E C137 H13G 109.5 . . ?
H13F C137 H13G 109.5 . . ?
C14 O21 C17 115.8(14) . . ?
O21 C17 H17A 109.5 . . ?
O21 C17 H17B 109.5 . . ?
H17A C17 H17B 109.5 . . ?
O21 C17 H17C 109.5 . . ?
H17A C17 H17C 109.5 . . ?
H17B C17 H17C 109.5 . . ?
C14 O21B C17B 115(3) . . ?
O21B C17B H17D 109.5 . . ?
O21B C17B H17E 109.5 . . ?
H17D C17B H17E 109.5 . . ?
O21B C17B H17F 109.4 . . ?
H17D C17B H17F 109.5 . . ?
H17E C17B H17F 109.5 . . ?

loop_
_geom_bond_atom_site_label_1
_geom_bond_atom_site_label_2
_geom_bond_distance
_geom_bond_site_symmetry_2
_geom_bond_publ_flag
Mo1 O1 1.934(8) . ?
Mo1 Mo2 2.1508(15) . ?
Mo1 N3 2.165(10) . ?
Mo1 N5 2.171(10) . ?
Mo1 N1 2.190(9) . ?
Mo2 O1 1.926(8) 2_655 ?
Mo2 N6 2.152(9) . ?
Mo2 N4 2.160(11) . ?
Mo2 N2 2.169(9) . ?
Mo3 O2 1.906(8) 2_666 ?
Mo3 Mo4 2.1511(16) . ?
Mo3 N11 2.169(10) . ?
Mo3 N7 2.170(9) . ?
Mo3 N9 2.184(10) . ?
Mo4 O2 1.939(8) . ?
Mo4 N12 2.149(10) . ?
Mo4 N8 2.174(10) . ?
Mo4 N10 2.194(10) . ?
N1 C10 1.327(14) . ?
N1 C11 1.443(11) . ?
N2 C10 1.301(14) . ?
N2 C21 1.431(14) . ?
N3 C30 1.328(15) . ?
N3 C31 1.420(15) . ?
N4 C30 1.312(15) . ?
N4 C41 1.449(16) . ?
N5 C50 1.340(15) . ?
N5 C51 1.418(15) . ?
N6 C50 1.318(14) . ?
N6 C61 1.425(15) . ?
N7 C70 1.318(15) . ?
N7 C71 1.404(15) . ?
N8 C70 1.325(14) . ?
N8 C81 1.418(16) . ?
N9 C90 1.315(16) . ?
N9 C91 1.445(16) . ?
N10 C90 1.317(15) . ?
N10 C131 1.427(14) . ?
N10 C101 1.431(16) . ?
N11 C110 1.361(14) . ?
N11 C111 1.399(16) . ?
N12 C110 1.284(14) . ?
N12 C121 1.418(14) . ?
N12 C141 1.43(2) . ?
O22 C27 1.33(3) . ?
O22 C24 1.388(18) . ?
O3 C37 1.370(17) . ?
O3 C34 1.414(16) . ?
O4 C44 1.413(18) . ?
O4 C47 1.445(19) . ?
O5 C54 1.385(18) . ?
O5 C57 1.46(3) . ?
O6 C67 1.31(2) . ?
O6 C64 1.417(19) . ?
O7 C74 1.392(16) . ?
O7 C77 1.448(19) . ?
O8 C84 1.391(19) . ?
O8 C87 1.40(2) . ?
O9 C97 1.369(17) . ?
O9 C94 1.381(19) . ?
O11 C114 1.351(18) . ?
O11 C117 1.41(2) . ?
O1 Mo2 1.926(8) 2_655 ?
O2 Mo3 1.906(8) 2_666 ?
C10 H10A 0.9400 . ?
C11 C12 1.3900 . ?
C11 C16 1.3900 . ?
C12 C13 1.3900 . ?
C12 H12 0.9400 . ?
C13 C14 1.3900 . ?
C13 H13 0.9400 . ?
C14 O21 1.386(8) . ?
C14 O21B 1.39(2) . ?
C14 C15 1.3900 . ?
C15 C16 1.3900 . ?
C15 H15 0.9400 . ?
C16 H16 0.9400 . ?
C21 C22 1.347(17) . ?
C21 C26 1.362(18) . ?
C22 C23 1.357(19) . ?
C22 H22B 0.9400 . ?
C23 C24 1.34(2) . ?
C23 H23A 0.9400 . ?
C24 C25 1.34(2) . ?
C25 C26 1.389(18) . ?
C25 H25A 0.9400 . ?
C26 H26A 0.9400 . ?
C27 H27A 0.9700 . ?
C27 H27B 0.9700 . ?
C27 H27C 0.9700 . ?
C30 H30A 0.9400 . ?
C31 C36 1.352(17) . ?
C31 C32 1.405(18) . ?
C32 C33 1.378(18) . ?
C32 H32A 0.9400 . ?
C33 C34 1.372(19) . ?
C33 H33A 0.9400 . ?
C34 C35 1.34(2) . ?
C35 C36 1.385(17) . ?
C35 H35A 0.9400 . ?
C36 H36A 0.9400 . ?
C37 H37A 0.9700 . ?
C37 H37B 0.9700 . ?
C37 H37C 0.9700 . ?
C41 C46 1.369(17) . ?
C41 C42 1.379(19) . ?
C42 C43 1.404(19) . ?
C42 H42A 0.9400 . ?
C43 C44 1.37(2) . ?
C43 H43A 0.9400 . ?
C44 C45 1.36(2) . ?
C45 C46 1.391(18) . ?
C45 H45A 0.9400 . ?
C46 H46A 0.9400 . ?
C47 H47A 0.9700 . ?
C47 H47B 0.9700 . ?
C47 H47C 0.9700 . ?
C50 H50A 0.9400 . ?
C51 C56 1.375(19) . ?
C51 C52 1.427(19) . ?
C52 C53 1.41(2) . ?
C52 H52A 0.9400 . ?
C53 C54 1.35(2) . ?
C53 H53A 0.9400 . ?
C54 C55 1.39(2) . ?
C55 C56 1.372(19) . ?
C55 H55A 0.9400 . ?
C56 H56A 0.9400 . ?
C57 H57A 0.9700 . ?
C57 H57B 0.9700 . ?
C57 H57C 0.9700 . ?
C61 C66 1.344(18) . ?
C61 C62 1.372(17) . ?
C62 C63 1.441(19) . ?
C62 H62A 0.9400 . ?
C63 C64 1.39(2) . ?
C63 H63A 0.9400 . ?
C64 C65 1.31(2) . ?
C65 C66 1.37(2) . ?
C65 H65A 0.9400 . ?
C66 H66A 0.9400 . ?
C67 H67A 0.9700 . ?
C67 H67B 0.9700 . ?
C67 H67C 0.9700 . ?
C70 H70A 0.9400 . ?
C71 C76 1.384(19) . ?
C71 C72 1.389(18) . ?
C72 C73 1.385(19) . ?
C72 H72A 0.9400 . ?
C73 C74 1.37(2) . ?
C73 H73A 0.9400 . ?
C74 C75 1.40(2) . ?
C75 C76 1.373(18) . ?
C75 H75A 0.9400 . ?
C76 H76A 0.9400 . ?
C77 H77A 0.9700 . ?
C77 H77B 0.9700 . ?
C77 H77C 0.9700 . ?
C81 C86 1.365(18) . ?
C81 C82 1.397(18) . ?
C82 C83 1.388(19) . ?
C82 H82A 0.9400 . ?
C83 C84 1.35(2) . ?
C83 H83A 0.9400 . ?
C84 C85 1.39(2) . ?
C85 C86 1.416(19) . ?
C85 H85A 0.9400 . ?
C86 H86A 0.9400 . ?
C87 H87A 0.9700 . ?
C87 H87B 0.9700 . ?
C87 H87C 0.9700 . ?
C90 H90A 0.9400 . ?
C91 C92 1.335(18) . ?
C91 C96 1.360(19) . ?
C92 C93 1.399(19) . ?
C92 H92A 0.9400 . ?
C93 C94 1.34(2) . ?
C93 H93A 0.9400 . ?
C94 C95 1.35(2) . ?
C95 C96 1.40(2) . ?
C95 H95A 0.9400 . ?
C96 H96A 0.9400 . ?
C97 H97A 0.9700 . ?
C97 H97B 0.9700 . ?
C97 H97C 0.9700 . ?
C110 H11A 0.9400 . ?
C111 C116 1.371(18) . ?
C111 C112 1.405(18) . ?
C112 C113 1.412(18) . ?
C112 H11B 0.9400 . ?
C113 C114 1.37(2) . ?
C113 H11C 0.9400 . ?
C114 C115 1.37(2) . ?
C115 C116 1.370(18) . ?
C115 H11D 0.9400 . ?
C116 H11E 0.9400 . ?
C117 H11F 0.9700 . ?
C117 H11G 0.9700 . ?
C117 H11H 0.9700 . ?
C121 C122 1.3900 . ?
C121 C126 1.3900 . ?
C122 C123 1.3900 . ?
C122 H12A 0.9400 . ?
C123 C124 1.3900 . ?
C123 H12B 0.9400 . ?
C124 O12 1.38(3) . ?
C124 C125 1.3900 . ?
C125 C126 1.3900 . ?
C125 H12C 0.9400 . ?
C126 H12D 0.9400 . ?
O12 C127 1.50(5) . ?
C127 H12E 0.9700 . ?
C127 H12F 0.9700 . ?
C127 H12G 0.9700 . ?
C141 C142 1.3900 . ?
C141 C146 1.3900 . ?
C142 C143 1.3900 . ?
C142 H14A 0.9400 . ?
C143 C144 1.3900 . ?
C143 H14B 0.9400 . ?
C144 O14 1.39(3) . ?
C144 C145 1.3900 . ?
C145 C146 1.3900 . ?
C145 H14C 0.9400 . ?
C146 H14D 0.9400 . ?
O14 C147 1.50(5) . ?
C147 H14E 0.9700 . ?
C147 H14F 0.9700 . ?
C147 H14G 0.9700 . ?
C101 C102 1.3900 . ?
C101 C106 1.3900 . ?
C102 C103 1.3900 . ?
C102 H10B 0.9400 . ?
C103 C104 1.3900 . ?
C103 H10C 0.9400 . ?
C104 O10 1.37(2) . ?
C104 C105 1.3900 . ?
C105 C106 1.3900 . ?
C105 H10D 0.9400 . ?
C106 H10E 0.9400 . ?
O10 C107 1.30(3) . ?
C107 H10F 0.9700 . ?
C107 H10G 0.9700 . ?
C107 H10H 0.9700 . ?
C131 C132 1.3900 . ?
C131 C136 1.3900 . ?
C132 C133 1.3900 . ?
C132 H13A 0.9400 . ?
C133 C134 1.3900 . ?
C133 H13B 0.9400 . ?
C134 O13 1.366(18) . ?
C134 C135 1.3900 . ?
C135 C136 1.3900 . ?
C135 H13C 0.9400 . ?
C136 H13D 0.9400 . ?
O13 C137 1.30(3) . ?
C137 H13E 0.9700 . ?
C137 H13F 0.9700 . ?
C137 H13G 0.9700 . ?
O21 C17 1.421(10) . ?
C17 H17A 0.9700 . ?
C17 H17B 0.9700 . ?
C17 H17C 0.9700 . ?
O21B C17B 1.42(2) . ?
C17B H17D 0.9700 . ?
C17B H17E 0.9700 . ?
C17B H17F 0.9700 . ?
